data_1566391
loop_
_publ_author_name
'Birchall, Lee'
'Truccolo, Giada'
'Jackson, Lewis'
'Shepherd, Helena Jane'

_publ_section_title
;
 Co-crystallisation as a Modular Approach to the Discovery of
 Spin-Crossover Materials
;
_journal_name_full 'Chemical Science'
_journal_paper_doi 10.1039/D1SC04956A
_journal_year 2022
_chemical_formula_moiety 'C22 H18 Fe N10, 2(C10 H8 N4), 2(F6 P)'
_chemical_formula_sum 'C42 H34 F12 Fe N18 P2'
_chemical_formula_weight 1136.66
_space_group_crystal_system monoclinic
_space_group_IT_number 14
_space_group_name_Hall '-P 2yn'
_space_group_name_H-M_alt 'P 1 21/n 1'
_atom_sites_solution_hydrogens geom
_audit_creation_date 2021-08-10
_audit_creation_method
;
Olex2 1.3
(compiled 2020.11.12 svn.r5f609507 for OlexSys, GUI svn.r6272)
;
_audit_update_record
;
2021-08-11 deposited with the CCDC.	2022-02-17 downloaded from the CCDC.
;
_cell_angle_alpha 90
_cell_angle_beta 98.279(2)
_cell_angle_gamma 90
_cell_formula_units_Z 4
_cell_length_a 12.4569(2)
_cell_length_b 16.5431(3)
_cell_length_c 23.9335(4)
_cell_measurement_reflns_used 6540
_cell_measurement_temperature 249.99(11)
_cell_measurement_theta_max 71.7170
_cell_measurement_theta_min 4.2430
_cell_volume 4880.71(15)
_computing_cell_refinement 'CrysAlisPro 1.171.40.67a (Rigaku OD, 2019)'
_computing_data_collection 'CrysAlisPro 1.171.40.67a (Rigaku OD, 2019)'
_computing_data_reduction 'CrysAlisPro 1.171.40.67a (Rigaku OD, 2019)'
_computing_molecular_graphics 'Olex2 1.3 (Dolomanov et al., 2009)'
_computing_publication_material 'Olex2 1.3 (Dolomanov et al., 2009)'
_computing_structure_refinement 'SHELXL 2013/4 (Sheldrick, 2015)'
_diffrn_ambient_environment N~2~
_diffrn_ambient_temperature 249.99(11)
_diffrn_detector 'CCD plate'
_diffrn_detector_area_resol_mean 5.2887
_diffrn_detector_type AtlasS2
_diffrn_measured_fraction_theta_full 0.999
_diffrn_measured_fraction_theta_max 0.976
_diffrn_measurement_details
;
List of Runs (angles in degrees, time in seconds):

  # Type    Start    End  Width  t~exp~   \w     \q     \k     \f   Frames
#--------------------------------------------------------------------------
  1  \w    -63.00  19.00   1.00    1.00    --  -42.16  57.00 -90.00   82
  2  \w    -70.00  30.00   1.00    1.00    --  -42.16  57.00  30.00  100
  3  \w     34.00  85.00   1.00    1.00    --   42.16-125.00-180.00   51
  4  \w     37.00  84.00   1.00    4.00    --  103.72-125.00   0.00   47
  5  \w     79.00 175.00   1.00    4.00    --  103.72  45.00-180.00   96
  6  \w    133.00 166.00   1.00    4.00    --  103.72 125.00 -60.00   33
  7  \w     71.00 126.00   1.00    4.00    --  103.72  15.00 120.00   55
  8  \w     89.00 165.00   1.00    4.00    --  103.72  45.00 120.00   76
  9  \w     67.00 113.00   1.00    4.00    --  103.72 -30.00 150.00   46
 10  \w     32.00 125.00   1.00    4.00    --  103.72 -61.00  30.00   93
;
_diffrn_measurement_device 'four-circle diffractometer'
_diffrn_measurement_device_type 'SuperNova, Dual, Cu at home/near, AtlasS2'
_diffrn_measurement_method '\w scans'
_diffrn_orient_matrix_type 'CrysAlisPro convention (1999,Acta A55,543-557)'
_diffrn_orient_matrix_UB_11 -0.0963747000
_diffrn_orient_matrix_UB_12 -0.0355938000
_diffrn_orient_matrix_UB_13 -0.0399929000
_diffrn_orient_matrix_UB_21 0.0038301000
_diffrn_orient_matrix_UB_22 0.0722918000
_diffrn_orient_matrix_UB_23 -0.0402624000
_diffrn_orient_matrix_UB_31 0.0794571000
_diffrn_orient_matrix_UB_32 -0.0466461000
_diffrn_orient_matrix_UB_33 -0.0318254000
_diffrn_radiation_monochromator mirror
_diffrn_radiation_probe x-ray
_diffrn_radiation_type 'Cu K\a'
_diffrn_radiation_wavelength 1.54184
_diffrn_reflns_av_R_equivalents 0.0295
_diffrn_reflns_av_unetI/netI 0.0358
_diffrn_reflns_Laue_measured_fraction_full 0.999
_diffrn_reflns_Laue_measured_fraction_max 0.976
_diffrn_reflns_limit_h_max 15
_diffrn_reflns_limit_h_min -14
_diffrn_reflns_limit_k_max 11
_diffrn_reflns_limit_k_min -20
_diffrn_reflns_limit_l_max 28
_diffrn_reflns_limit_l_min -29
_diffrn_reflns_number 20354
_diffrn_reflns_point_group_measured_fraction_full 0.999
_diffrn_reflns_point_group_measured_fraction_max 0.976
_diffrn_reflns_theta_full 67.684
_diffrn_reflns_theta_max 71.905
_diffrn_reflns_theta_min 3.733
_diffrn_source 'micro-focus sealed X-ray tube'
_diffrn_source_type 'SuperNova (Cu) X-ray Source'
_exptl_absorpt_coefficient_mu 3.987
_exptl_absorpt_correction_T_max 1.000
_exptl_absorpt_correction_T_min 0.425
_exptl_absorpt_correction_type gaussian
_exptl_absorpt_process_details
;
CrysAlisPro 1.171.40.67a (Rigaku Oxford Diffraction, 2019)
Numerical absorption correction based on gaussian integration over
			a multifaceted crystal model
Empirical absorption correction using spherical harmonics,
 implemented in SCALE3 ABSPACK scaling algorithm.
;
_exptl_crystal_colour yellow
_exptl_crystal_colour_primary yellow
_exptl_crystal_density_diffrn 1.547
_exptl_crystal_description block
_exptl_crystal_F_000 2304
_exptl_crystal_size_max 0.293
_exptl_crystal_size_mid 0.146
_exptl_crystal_size_min 0.142
_refine_diff_density_max 0.857
_refine_diff_density_min -0.579
_refine_diff_density_rms 0.062
_refine_ls_extinction_method none
_refine_ls_goodness_of_fit_ref 1.044
_refine_ls_hydrogen_treatment constr
_refine_ls_matrix_type full
_refine_ls_number_parameters 731
_refine_ls_number_reflns 9365
_refine_ls_number_restraints 163
_refine_ls_restrained_S_all 1.084
_refine_ls_R_factor_all 0.0688
_refine_ls_R_factor_gt 0.0564
_refine_ls_shift/su_max 0.001
_refine_ls_shift/su_mean 0.000
_refine_ls_structure_factor_coef Fsqd
_refine_ls_weighting_details 'w=1/[\s^2^(Fo^2^)+(0.0913P)^2^+2.9870P] where P=(Fo^2^+2Fc^2^)/3'
_refine_ls_weighting_scheme calc
_refine_ls_wR_factor_gt 0.1539
_refine_ls_wR_factor_ref 0.1654
_reflns_Friedel_coverage 0.000
_reflns_number_gt 7656
_reflns_number_total 9365
_reflns_threshold_expression 'I > 2\s(I)'
_cod_data_source_file d1sc04956a1.cif
_cod_data_source_block ltb-117-002y_250_red_ref
_cod_database_code 1566391
_shelxl_version_number 2013-4
_chemical_oxdiff_formula 'Fe C42 H34 P2 F12 N18'
_chemical_oxdiff_usercomment '250 K'
_shelx_space_group_comment
;
The symmetry employed for this shelxl refinement is uniquely defined
by the following loop, which should always be used as a source of
symmetry information in preference to the above space-group names.
They are only intended as comments.
;
_reflns_odcompleteness_completeness 99.87
_reflns_odcompleteness_iscentric 1
_reflns_odcompleteness_theta 66.97
_olex2_refinement_description
;
1. Fixed Uiso
 At 1.2 times of:
  All C(H) groups, All N(H) groups
2. Restrained distances
 P2-F9A \\sim P2-F11A \\sim P2-F8A \\sim P2-F12A
 with sigma of 0.002
 F9A-F11A \\sim F12A-F8A
 with sigma of 0.002
 P2-F10A \\sim P2-F10B
 with sigma of 0.02
 P2-F9A \\sim P2-F8B
 with sigma of 0.02
 P2-F7A \\sim P2-F7B
 with sigma of 0.02
 P2-F12A \\sim P2-F11B
 with sigma of 0.02
 P2-F11A \\sim P2-F9B
 with sigma of 0.02
 P2-F8A \\sim P2-F12B
 with sigma of 0.02
 F11A-F12A \\sim F9A-F8A
 with sigma of 0.002
 F11B-F10B \\sim F7B-F8B
 with sigma of 0.002
 P2-F11B \\sim P2-F10B \\sim P2-F8B \\sim P2-F7B
 with sigma of 0.002
 P2-F9B \\sim P2-F12B
 with sigma of 0.002
 P2-F10A \\sim P2-F7A
 with sigma of 0.02
 P2-F11A \\sim P2-F9A \\sim P2-F8A \\sim P2-F12A
 with sigma of 0.002
3. Restrained planarity
 F11A, F9A, F8A, F12A
 with sigma of 0.001
 F11B, F10B, F7B, F8B
 with sigma of 0.001
 F11B, F7B, F8B, F10B, P2
 with sigma of 0.001
 F11A, F9A, F8A, F12A, P2
 with sigma of 0.001
 F11B, F9B, F8B, F12B, P2
 with sigma of 0.001
4. Rigid body (RIGU) restrains
 P2, F9B, F12B, F8A, F9A, F12A, F11A, F11B, F10B, F7B, F8B, F10A, F7A
 with sigma for 1-2 distances of 0.008 and sigma for 1-3 distances of 0.008
 C38, C39
 with sigma for 1-2 distances of 0.008 and sigma for 1-3 distances of 0.008
5. Others
 Sof(F9B)=Sof(F12B)=Sof(F11B)=Sof(F8B)=Sof(F10B)=Sof(F7B)=1-FVAR(1)
 Sof(F10A)=Sof(F9A)=Sof(F7A)=Sof(F12A)=Sof(F8A)=Sof(F11A)=FVAR(1)
6.a Aromatic/amide H refined with riding coordinates:
 N1(H1), N10(H10), N6(H6), N5(H5), C5(H5A), C16(H16), C18(H18), C35(H35),
 C7(H7), C2(H2), C1(H1A), C22(H22), C21(H21), C6(H6A), C11(H11), C33(H33),
 C31(H31), C17(H17), C10(H10A), C36(H36), C29(H29), C32(H32), C13(H13),
 C26(H26), C30(H30), C39(H39), C25(H25), C41(H41), C34(H34), C12(H12), C23(H23),
  C24(H24), C42(H42), C40(H40)
;
_olex2_submission_special_instructions 'No special instructions were received'
_oxdiff_exptl_absorpt_empirical_details
;
Empirical correction (ABSPACK) includes:
- Absorption correction using spherical harmonics
- Frame scaling
;
_oxdiff_exptl_absorpt_empirical_full_max 1.121
_oxdiff_exptl_absorpt_empirical_full_min 0.881

loop_
_space_group_symop_operation_xyz
'x, y, z'
'-x+1/2, y+1/2, -z+1/2'
'-x, -y, -z'
'x-1/2, -y-1/2, z-1/2'

loop_
_atom_site_label
_atom_site_type_symbol
_atom_site_fract_x
_atom_site_fract_y
_atom_site_fract_z
_atom_site_U_iso_or_equiv
_atom_site_adp_type
_atom_site_occupancy
_atom_site_site_symmetry_order
_atom_site_calc_flag
_atom_site_refinement_flags_posn
_atom_site_refinement_flags_adp
_atom_site_refinement_flags_occupancy
_atom_site_disorder_assembly
_atom_site_disorder_group
Fe1 Fe 0.49916(3) 0.19040(3) 0.62119(2) 0.03284(13) Uani 1 1 d . . . . .
N3 N 0.43266(19) 0.17959(15) 0.69860(10) 0.0361(5) Uani 1 1 d . . . . .
N2 N 0.36170(19) 0.10526(15) 0.60460(10) 0.0365(5) Uani 1 1 d . . . . .
N8 N 0.58615(18) 0.20603(15) 0.55110(10) 0.0351(5) Uani 1 1 d . . . . .
N7 N 0.6448(2) 0.11134(15) 0.63784(10) 0.0387(5) Uani 1 1 d . . . . .
N9 N 0.40253(19) 0.27186(15) 0.56275(10) 0.0377(5) Uani 1 1 d . . . . .
N1 N 0.3055(2) 0.06641(17) 0.56037(11) 0.0433(6) Uani 1 1 d . . . . .
H1 H 0.3234 0.0658 0.5270 0.052 Uiso 1 1 calc R U . . .
N4 N 0.5873(2) 0.27800(15) 0.67970(10) 0.0388(5) Uani 1 1 d . . . . .
N10 N 0.3063(2) 0.30962(17) 0.55863(11) 0.0459(6) Uani 1 1 d . . . . .
H10 H 0.2617 0.3047 0.5827 0.055 Uiso 1 1 calc R U . . .
N6 N 0.6964(2) 0.06472(18) 0.67931(12) 0.0497(6) Uani 1 1 d . . . . .
H6 H 0.6704 0.0522 0.7096 0.060 Uiso 1 1 calc R U . . .
N5 N 0.6730(2) 0.32734(17) 0.68122(11) 0.0457(6) Uani 1 1 d . . . . .
H5 H 0.7044 0.3388 0.6525 0.055 Uiso 1 1 calc R U . . .
N15 N 0.6151(2) 0.90611(19) 0.54502(12) 0.0516(7) Uani 1 1 d . . . . .
C15 C 0.6791(2) 0.16532(19) 0.54918(12) 0.0378(6) Uani 1 1 d . . . . .
N14 N -0.1189(3) 0.5411(2) 0.71442(12) 0.0583(8) Uani 1 1 d . . . . .
N13 N -0.0052(3) 0.5807(2) 0.55931(13) 0.0560(7) Uani 1 1 d . . . . .
C3 C 0.3074(2) 0.09123(18) 0.64805(12) 0.0379(6) Uani 1 1 d . . . . .
C4 C 0.3462(2) 0.13209(19) 0.70132(12) 0.0379(6) Uani 1 1 d . . . . .
C20 C 0.4458(2) 0.29544(18) 0.51714(12) 0.0386(6) Uani 1 1 d . . . . .
N11 N 0.2315(3) 0.6246(2) 0.41537(13) 0.0581(8) Uani 1 1 d . . . . .
C8 C 0.4735(2) 0.22417(19) 0.74336(12) 0.0381(6) Uani 1 1 d . . . . .
C14 C 0.7125(2) 0.11536(19) 0.59892(13) 0.0403(6) Uani 1 1 d . . . . .
N12 N 0.0929(3) 0.5698(2) 0.56137(13) 0.0593(8) Uani 1 1 d . . . . .
C19 C 0.5481(2) 0.25677(18) 0.50907(12) 0.0370(6) Uani 1 1 d . . . . .
N16 N 0.5087(3) 0.8272(2) 0.69434(13) 0.0595(8) Uani 1 1 d . . . . .
N18 N 0.3076(3) 0.7899(2) 0.85129(15) 0.0673(9) Uani 1 1 d . . . . .
C9 C 0.5649(2) 0.27570(19) 0.73289(12) 0.0393(6) Uani 1 1 d . . . . .
C5 C 0.2981(3) 0.1268(2) 0.74985(13) 0.0471(7) Uani 1 1 d . . . . .
H5A H 0.2386 0.0933 0.7513 0.057 Uiso 1 1 calc R U . . .
N17 N 0.4135(3) 0.8386(2) 0.69555(14) 0.0666(9) Uani 1 1 d . . . . .
C16 C 0.7367(3) 0.1743(2) 0.50407(14) 0.0495(8) Uani 1 1 d . . . . .
H16 H 0.8013 0.1464 0.5032 0.059 Uiso 1 1 calc R U . . .
C18 C 0.6016(3) 0.2679(2) 0.46253(13) 0.0463(7) Uani 1 1 d . . . . .
H18 H 0.5743 0.3030 0.4336 0.056 Uiso 1 1 calc R U . . .
C35 C 0.6252(3) 0.8150(2) 0.62261(16) 0.0535(8) Uani 1 1 d . . . . .
H35 H 0.6588 0.7708 0.6418 0.064 Uiso 1 1 calc R U . . .
C7 C 0.4297(3) 0.2226(2) 0.79339(13) 0.0484(7) Uani 1 1 d . . . . .
H7 H 0.4589 0.2539 0.8241 0.058 Uiso 1 1 calc R U . . .
C2 C 0.2165(3) 0.0428(2) 0.63109(14) 0.0489(7) Uani 1 1 d . . . . .
H2 H 0.1660 0.0241 0.6531 0.059 Uiso 1 1 calc R U . . .
C37 C 0.5411(3) 0.8551(2) 0.64264(13) 0.0487(7) Uani 1 1 d . . . . .
C1 C 0.2183(3) 0.0289(2) 0.57475(15) 0.0520(8) Uani 1 1 d . . . . .
H1A H 0.1680 -0.0012 0.5508 0.062 Uiso 1 1 calc R U . . .
C22 C 0.2887(3) 0.3556(2) 0.51261(15) 0.0551(9) Uani 1 1 d . . . . .
H22 H 0.2273 0.3868 0.5014 0.066 Uiso 1 1 calc R U . . .
C21 C 0.3766(3) 0.3491(2) 0.48481(14) 0.0511(8) Uani 1 1 d . . . . .
H21 H 0.3878 0.3749 0.4516 0.061 Uiso 1 1 calc R U . . .
C6 C 0.3410(3) 0.1728(2) 0.79628(13) 0.0521(8) Uani 1 1 d . . . . .
H6A H 0.3102 0.1703 0.8294 0.063 Uiso 1 1 calc R U . . .
C27 C 0.1330(3) 0.5894(2) 0.50917(15) 0.0539(8) Uani 1 1 d . . . . .
C11 C 0.7033(3) 0.3564(2) 0.73314(15) 0.0571(9) Uani 1 1 d . . . . .
H11 H 0.7600 0.3923 0.7438 0.068 Uiso 1 1 calc R U . . .
C33 C 0.6577(3) 0.8423(2) 0.57333(15) 0.0529(8) Uani 1 1 d . . . . .
H33 H 0.7126 0.8144 0.5591 0.063 Uiso 1 1 calc R U . . .
C28 C -0.0405(3) 0.5634(2) 0.61298(14) 0.0519(8) Uani 1 1 d . . . . .
C31 C -0.0306(4) 0.5035(3) 0.70328(17) 0.0643(10) Uani 1 1 d . . . . .
H31 H 0.0053 0.4696 0.7309 0.077 Uiso 1 1 calc R U . . .
C17 C 0.6964(3) 0.2254(2) 0.46051(14) 0.0532(8) Uani 1 1 d . . . . .
H17 H 0.7332 0.2312 0.4296 0.064 Uiso 1 1 calc R U . . .
C10 C 0.6363(3) 0.3240(2) 0.76807(15) 0.0546(8) Uani 1 1 d . . . . .
H10A H 0.6384 0.3325 0.8066 0.065 Uiso 1 1 calc R U . . .
C36 C 0.4965(3) 0.9220(3) 0.61403(15) 0.0616(10) Uani 1 1 d . . . . .
H36 H 0.4407 0.9507 0.6269 0.074 Uiso 1 1 calc R U . . .
C29 C 0.0117(3) 0.5115(2) 0.65321(17) 0.0617(9) Uani 1 1 d . . . . .
H29 H 0.0731 0.4830 0.6469 0.074 Uiso 1 1 calc R U . . .
C32 C -0.1692(3) 0.5893(3) 0.67451(16) 0.0639(10) Uani 1 1 d . . . . .
H32 H -0.2319 0.6157 0.6814 0.077 Uiso 1 1 calc R U . . .
C13 C 0.8065(3) 0.0707(2) 0.61607(16) 0.0573(9) Uani 1 1 d . . . . .
H13 H 0.8652 0.0633 0.5966 0.069 Uiso 1 1 calc R U . . .
C26 C 0.0792(3) 0.6359(3) 0.46643(16) 0.0616(9) Uani 1 1 d . . . . .
H26 H 0.0099 0.6558 0.4681 0.074 Uiso 1 1 calc R U . . .
C30 C -0.1331(3) 0.6021(3) 0.62360(15) 0.0599(9) Uani 1 1 d . . . . .
H30 H -0.1706 0.6364 0.5968 0.072 Uiso 1 1 calc R U . . .
C38 C 0.3796(3) 0.8173(3) 0.74946(17) 0.0620(10) Uani 1 1 d . U . . .
C39 C 0.4327(3) 0.7624(3) 0.78676(18) 0.0652(10) Uani 1 1 d . U . . .
H39 H 0.4930 0.7343 0.7783 0.078 Uiso 1 1 calc R U . . .
C25 C 0.2359(3) 0.5618(2) 0.50538(17) 0.0610(9) Uani 1 1 d . . . . .
H25 H 0.2744 0.5316 0.5344 0.073 Uiso 1 1 calc R U . . .
C41 C 0.3925(3) 0.7501(3) 0.83851(18) 0.0677(11) Uani 1 1 d . . . . .
H41 H 0.4270 0.7129 0.8642 0.081 Uiso 1 1 calc R U . . .
C34 C 0.5366(3) 0.9452(3) 0.56597(16) 0.0614(10) Uani 1 1 d . . . . .
H34 H 0.5071 0.9909 0.5470 0.074 Uiso 1 1 calc R U . . .
C12 C 0.7935(3) 0.0402(3) 0.66757(17) 0.0619(10) Uani 1 1 d . . . . .
H12 H 0.8430 0.0082 0.6905 0.074 Uiso 1 1 calc R U . . .
C23 C 0.2805(3) 0.5800(2) 0.45744(17) 0.0601(9) Uani 1 1 d . . . . .
H23 H 0.3491 0.5597 0.4544 0.072 Uiso 1 1 calc R U . . .
C24 C 0.1328(3) 0.6520(3) 0.42049(17) 0.0639(10) Uani 1 1 d . . . . .
H24 H 0.0975 0.6839 0.3915 0.077 Uiso 1 1 calc R U . . .
C42 C 0.2580(4) 0.8410(3) 0.81326(19) 0.0729(12) Uani 1 1 d . . . . .
H42 H 0.1975 0.8685 0.8221 0.088 Uiso 1 1 calc R U . . .
C40 C 0.2904(4) 0.8559(3) 0.7614(2) 0.0746(12) Uani 1 1 d . . . . .
H40 H 0.2520 0.8912 0.7357 0.090 Uiso 1 1 calc R U . . .
P1 P 0.03314(6) 0.15566(6) 0.44920(4) 0.0499(2) Uani 1 1 d . . . . .
F4 F 0.0910(2) 0.2003(2) 0.40347(13) 0.1007(11) Uani 1 1 d . . . . .
F1 F -0.0244(2) 0.1077(2) 0.49333(16) 0.1151(13) Uani 1 1 d . . . . .
F2 F 0.1045(3) 0.2026(2) 0.49673(15) 0.1223(12) Uani 1 1 d . . . . .
F3 F 0.1246(2) 0.08887(18) 0.45555(14) 0.0931(9) Uani 1 1 d . . . . .
F6 F -0.0572(2) 0.2229(2) 0.44118(17) 0.1127(12) Uani 1 1 d . . . . .
F5 F -0.0362(4) 0.1073(3) 0.40085(19) 0.1561(18) Uani 1 1 d . . . . .
P2 P 0.47365(9) 0.55001(8) 0.66998(5) 0.0781(3) Uani 1 1 d D U . . .
F10A F 0.4883(8) 0.5551(5) 0.6067(3) 0.131(3) Uani 0.581(9) 1 d D U P A 1
F9A F 0.5934(3) 0.5385(6) 0.69349(16) 0.162(4) Uani 0.581(9) 1 d D U P A 1
F7A F 0.4456(7) 0.5405(7) 0.7310(3) 0.151(4) Uani 0.581(9) 1 d D U P A 1
F12A F 0.3537(3) 0.5609(6) 0.64641(16) 0.198(6) Uani 0.581(9) 1 d D U P A 1
F8A F 0.4824(6) 0.6418(2) 0.67525(16) 0.307(9) Uani 0.581(9) 1 d D U P A 1
F11A F 0.4647(6) 0.4578(2) 0.66466(16) 0.168(4) Uani 0.581(9) 1 d D U P A 1
F9B F 0.5685(8) 0.4895(6) 0.6767(3) 0.166(6) Uani 0.419(9) 1 d D U P A 2
F12B F 0.3929(6) 0.6209(4) 0.6591(2) 0.110(4) Uani 0.419(9) 1 d D U P A 2
F11B F 0.3985(3) 0.4898(3) 0.6937(2) 0.239(9) Uani 0.419(9) 1 d D U P A 2
F8B F 0.5490(3) 0.6104(3) 0.6462(2) 0.140(5) Uani 0.419(9) 1 d D U P A 2
F10B F 0.4467(5) 0.5095(4) 0.6121(2) 0.251(10) Uani 0.419(9) 1 d D U P A 2
F7B F 0.5009(5) 0.5908(4) 0.7278(2) 0.192(7) Uani 0.419(9) 1 d D U P A 2

loop_
_atom_site_aniso_label
_atom_site_aniso_U_11
_atom_site_aniso_U_22
_atom_site_aniso_U_33
_atom_site_aniso_U_23
_atom_site_aniso_U_13
_atom_site_aniso_U_12
Fe1 0.0319(2) 0.0422(2) 0.0265(2) 0.00155(17) 0.01149(16) 0.00036(18)
N3 0.0345(11) 0.0465(13) 0.0288(11) 0.0028(10) 0.0093(9) 0.0042(10)
N2 0.0348(11) 0.0442(13) 0.0315(11) 0.0018(10) 0.0084(9) -0.0024(10)
N8 0.0324(11) 0.0447(13) 0.0305(11) -0.0006(10) 0.0125(9) -0.0019(10)
N7 0.0387(12) 0.0432(13) 0.0355(12) 0.0020(10) 0.0099(10) 0.0041(10)
N9 0.0365(12) 0.0456(13) 0.0327(12) 0.0040(10) 0.0108(10) 0.0056(10)
N1 0.0436(13) 0.0524(15) 0.0344(12) -0.0033(11) 0.0072(10) -0.0070(11)
N4 0.0385(12) 0.0440(13) 0.0354(12) -0.0005(10) 0.0106(10) -0.0014(10)
N10 0.0423(14) 0.0571(16) 0.0403(14) 0.0038(12) 0.0131(11) 0.0118(12)
N6 0.0529(15) 0.0543(16) 0.0437(14) 0.0115(12) 0.0127(12) 0.0116(13)
N5 0.0468(14) 0.0502(15) 0.0422(14) -0.0004(11) 0.0133(11) -0.0086(12)
N15 0.0516(15) 0.0667(18) 0.0388(14) -0.0048(13) 0.0146(12) -0.0070(14)
C15 0.0319(13) 0.0465(16) 0.0367(14) -0.0032(12) 0.0108(11) -0.0012(12)
N14 0.0610(18) 0.072(2) 0.0436(15) -0.0015(14) 0.0139(14) -0.0075(15)
N13 0.0586(18) 0.0603(18) 0.0507(16) -0.0029(14) 0.0133(14) -0.0104(14)
C3 0.0334(13) 0.0454(16) 0.0367(14) 0.0062(12) 0.0111(11) 0.0011(12)
C4 0.0335(13) 0.0475(16) 0.0346(14) 0.0056(12) 0.0108(11) 0.0034(12)
C20 0.0414(15) 0.0454(16) 0.0300(13) 0.0032(12) 0.0084(12) -0.0007(12)
N11 0.0607(18) 0.0648(19) 0.0521(17) -0.0047(14) 0.0189(14) -0.0125(15)
C8 0.0385(14) 0.0476(16) 0.0289(13) 0.0013(12) 0.0070(11) 0.0067(12)
C14 0.0337(14) 0.0490(17) 0.0398(15) -0.0031(13) 0.0104(12) 0.0030(12)
N12 0.0600(19) 0.070(2) 0.0489(17) -0.0013(14) 0.0104(14) -0.0079(15)
C19 0.0377(14) 0.0452(15) 0.0292(13) 0.0003(11) 0.0082(11) -0.0053(12)
N16 0.0600(19) 0.072(2) 0.0486(17) -0.0051(14) 0.0154(14) -0.0102(15)
N18 0.065(2) 0.081(2) 0.063(2) -0.0107(18) 0.0323(17) -0.0225(18)
C9 0.0394(14) 0.0473(16) 0.0320(14) -0.0014(12) 0.0082(11) 0.0034(12)
C5 0.0407(15) 0.064(2) 0.0405(16) 0.0082(14) 0.0175(13) -0.0006(14)
N17 0.067(2) 0.082(2) 0.0526(18) 0.0031(16) 0.0145(16) 0.0017(18)
C16 0.0377(15) 0.069(2) 0.0449(17) -0.0054(15) 0.0187(14) 0.0020(15)
C18 0.0478(17) 0.0579(19) 0.0357(15) 0.0061(14) 0.0146(13) -0.0076(15)
C35 0.0458(17) 0.060(2) 0.054(2) 0.0035(16) 0.0068(15) 0.0015(15)
C7 0.0497(17) 0.066(2) 0.0309(14) -0.0015(14) 0.0109(13) 0.0059(16)
C2 0.0413(16) 0.059(2) 0.0482(18) 0.0060(15) 0.0124(14) -0.0098(14)
C37 0.0527(18) 0.058(2) 0.0356(15) -0.0035(14) 0.0082(13) -0.0086(15)
C1 0.0479(18) 0.057(2) 0.0506(19) -0.0029(15) 0.0052(15) -0.0135(15)
C22 0.056(2) 0.061(2) 0.0488(19) 0.0089(16) 0.0092(15) 0.0208(17)
C21 0.060(2) 0.0537(19) 0.0409(17) 0.0117(14) 0.0118(15) 0.0092(16)
C6 0.0516(18) 0.077(2) 0.0316(15) 0.0051(15) 0.0197(14) 0.0037(17)
C27 0.064(2) 0.0544(19) 0.0459(18) -0.0032(15) 0.0163(16) -0.0156(16)
C11 0.056(2) 0.066(2) 0.0484(19) -0.0078(16) 0.0051(16) -0.0167(17)
C33 0.0367(15) 0.068(2) 0.055(2) -0.0078(17) 0.0121(14) -0.0028(15)
C28 0.059(2) 0.058(2) 0.0391(16) -0.0044(14) 0.0096(15) -0.0150(16)
C31 0.079(3) 0.066(2) 0.051(2) 0.0126(18) 0.0180(19) 0.006(2)
C17 0.0473(17) 0.080(2) 0.0379(16) 0.0036(16) 0.0247(14) -0.0066(17)
C10 0.061(2) 0.065(2) 0.0377(16) -0.0081(15) 0.0067(15) -0.0095(17)
C36 0.076(3) 0.066(2) 0.048(2) 0.0039(17) 0.0273(18) 0.0211(19)
C29 0.070(2) 0.059(2) 0.060(2) 0.0026(18) 0.0251(19) 0.0056(18)
C32 0.055(2) 0.085(3) 0.053(2) -0.004(2) 0.0117(17) -0.001(2)
C13 0.0460(18) 0.071(2) 0.057(2) 0.0041(18) 0.0148(16) 0.0153(17)
C26 0.054(2) 0.076(3) 0.058(2) -0.0029(19) 0.0184(17) -0.0037(18)
C30 0.053(2) 0.082(3) 0.0445(18) 0.0050(18) 0.0049(15) -0.0023(18)
C38 0.067(2) 0.069(2) 0.053(2) -0.0048(18) 0.0191(18) -0.0193(19)
C39 0.055(2) 0.076(3) 0.069(2) -0.017(2) 0.0257(19) -0.0150(19)
C25 0.065(2) 0.058(2) 0.061(2) 0.0045(17) 0.0133(18) -0.0081(18)
C41 0.062(2) 0.080(3) 0.065(2) -0.004(2) 0.0232(19) -0.020(2)
C34 0.076(2) 0.065(2) 0.0461(19) 0.0100(17) 0.0193(18) 0.0167(19)
C12 0.054(2) 0.069(2) 0.063(2) 0.0117(19) 0.0088(17) 0.0211(18)
C23 0.057(2) 0.060(2) 0.066(2) -0.0046(18) 0.0204(18) -0.0063(17)
C24 0.064(2) 0.079(3) 0.050(2) 0.0089(19) 0.0151(17) -0.005(2)
C42 0.074(3) 0.082(3) 0.070(3) -0.007(2) 0.034(2) -0.017(2)
C40 0.078(3) 0.078(3) 0.074(3) 0.004(2) 0.033(2) -0.004(2)
P1 0.0355(4) 0.0604(5) 0.0547(5) 0.0086(4) 0.0099(3) 0.0010(4)
F4 0.0650(15) 0.153(3) 0.0882(19) 0.0606(19) 0.0251(14) 0.0145(16)
F1 0.0683(16) 0.143(3) 0.145(3) 0.071(2) 0.0526(18) 0.0195(17)
F2 0.142(3) 0.126(3) 0.090(2) -0.025(2) -0.013(2) -0.028(2)
F3 0.0762(16) 0.0897(19) 0.120(2) 0.0285(17) 0.0350(16) 0.0295(15)
F6 0.0732(17) 0.107(2) 0.166(3) 0.040(2) 0.045(2) 0.0361(17)
F5 0.148(3) 0.155(4) 0.143(3) -0.009(3) -0.055(3) -0.058(3)
P2 0.0736(7) 0.0903(8) 0.0720(7) 0.0238(6) 0.0164(6) 0.0164(6)
F10A 0.185(8) 0.131(6) 0.094(5) 0.031(4) 0.074(5) 0.011(5)
F9A 0.077(4) 0.246(12) 0.157(7) -0.011(8) -0.003(4) -0.010(5)
F7A 0.142(7) 0.235(11) 0.084(4) 0.047(5) 0.042(4) 0.053(7)
F12A 0.088(5) 0.349(17) 0.148(7) -0.017(9) -0.014(5) 0.071(7)
F8A 0.56(3) 0.079(5) 0.274(15) -0.046(7) 0.024(16) -0.021(10)
F11A 0.194(10) 0.117(6) 0.204(9) 0.026(5) 0.063(7) -0.032(6)
F9B 0.130(9) 0.103(8) 0.258(15) 0.051(8) 0.007(8) 0.069(7)
F12B 0.083(5) 0.116(7) 0.140(8) 0.034(6) 0.048(5) 0.031(5)
F11B 0.230(15) 0.166(12) 0.36(2) -0.025(12) 0.165(15) -0.112(11)
F8B 0.091(6) 0.150(9) 0.192(12) 0.083(8) 0.061(7) 0.008(5)
F10B 0.29(2) 0.27(2) 0.180(13) -0.090(12) -0.033(12) -0.004(15)
F7B 0.30(2) 0.160(12) 0.096(8) -0.017(7) -0.026(9) 0.017(11)

loop_
_atom_type_symbol
_atom_type_description
_atom_type_scat_dispersion_real
_atom_type_scat_dispersion_imag
_atom_type_scat_source
C C 0.0181 0.0091 'International Tables Vol C Tables 4.2.6.8 and 6.1.1.4'
H H 0.0000 0.0000 'International Tables Vol C Tables 4.2.6.8 and 6.1.1.4'
F F 0.0727 0.0534 'International Tables Vol C Tables 4.2.6.8 and 6.1.1.4'
Fe Fe -1.1336 3.1974 'International Tables Vol C Tables 4.2.6.8 and 6.1.1.4'
N N 0.0311 0.0180 'International Tables Vol C Tables 4.2.6.8 and 6.1.1.4'
P P 0.2955 0.4335 'International Tables Vol C Tables 4.2.6.8 and 6.1.1.4'

loop_
_exptl_crystal_face_index_h
_exptl_crystal_face_index_k
_exptl_crystal_face_index_l
_exptl_crystal_face_perp_dist
-5 -6 -7 0.0788
6 5 7 0.0631
-6 5 8 0.1459
-6 -5 -6 0.0785
5 1 -14 0.1283
-3 9 -3 0.0726
-5 0 14 0.1571
3 -9 4 0.0741
0 -7 -11 0.1245
4 -7 -11 0.1296
7 4 4 0.0731
-7 4 7 0.1429
-3 -4 14 0.1594
-2 9 -7 0.0884
-3 9 -4 0.0709

loop_
_geom_angle_atom_site_label_1
_geom_angle_atom_site_label_2
_geom_angle_atom_site_label_3
_geom_angle
_geom_angle_site_symmetry_1
_geom_angle_site_symmetry_3
_geom_angle_publ_flag
N3 Fe1 N2 73.50(9) . . ?
N3 Fe1 N7 101.70(9) . . ?
N3 Fe1 N9 111.12(9) . . ?
N3 Fe1 N4 73.96(9) . . ?
N2 Fe1 N7 104.37(10) . . ?
N8 Fe1 N3 172.00(9) . . ?
N8 Fe1 N2 113.78(9) . . ?
N8 Fe1 N7 73.72(9) . . ?
N8 Fe1 N9 73.57(9) . . ?
N8 Fe1 N4 99.04(9) . . ?
N9 Fe1 N2 86.36(9) . . ?
N9 Fe1 N7 147.17(9) . . ?
N9 Fe1 N4 100.40(10) . . ?
N4 Fe1 N2 147.01(9) . . ?
N4 Fe1 N7 87.36(9) . . ?
C4 N3 Fe1 120.23(19) . . ?
C8 N3 Fe1 119.73(19) . . ?
C8 N3 C4 119.9(2) . . ?
N1 N2 Fe1 138.44(18) . . ?
C3 N2 Fe1 115.85(19) . . ?
C3 N2 N1 105.3(2) . . ?
C15 N8 Fe1 120.11(19) . . ?
C19 N8 Fe1 119.90(18) . . ?
C19 N8 C15 120.0(2) . . ?
N6 N7 Fe1 139.44(19) . . ?
N6 N7 C14 105.0(2) . . ?
C14 N7 Fe1 115.03(19) . . ?
N10 N9 Fe1 137.79(19) . . ?
N10 N9 C20 105.3(2) . . ?
C20 N9 Fe1 116.90(19) . . ?
N2 N1 H1 124.2 . . ?
C1 N1 N2 111.7(3) . . ?
C1 N1 H1 124.2 . . ?
N5 N4 Fe1 137.92(19) . . ?
N5 N4 C9 105.4(2) . . ?
C9 N4 Fe1 115.7(2) . . ?
N9 N10 H10 124.3 . . ?
C22 N10 N9 111.4(3) . . ?
C22 N10 H10 124.3 . . ?
N7 N6 H6 124.2 . . ?
C12 N6 N7 111.6(3) . . ?
C12 N6 H6 124.2 . . ?
N4 N5 H5 124.4 . . ?
C11 N5 N4 111.2(3) . . ?
C11 N5 H5 124.4 . . ?
C33 N15 C34 117.2(3) . . ?
N8 C15 C14 113.6(2) . . ?
N8 C15 C16 121.1(3) . . ?
C16 C15 C14 125.2(3) . . ?
C31 N14 C32 117.1(3) . . ?
N12 N13 C28 111.3(3) . . ?
N2 C3 C4 117.1(3) . . ?
N2 C3 C2 110.6(3) . . ?
C2 C3 C4 132.1(3) . . ?
N3 C4 C3 113.3(2) . . ?
N3 C4 C5 121.7(3) . . ?
C5 C4 C3 125.0(3) . . ?
N9 C20 C19 116.1(3) . . ?
N9 C20 C21 110.4(3) . . ?
C21 C20 C19 133.4(3) . . ?
C23 N11 C24 116.7(3) . . ?
N3 C8 C9 113.4(2) . . ?
N3 C8 C7 121.9(3) . . ?
C7 C8 C9 124.6(3) . . ?
N7 C14 C15 117.4(3) . . ?
N7 C14 C13 110.7(3) . . ?
C13 C14 C15 131.9(3) . . ?
N13 N12 C27 113.4(3) . . ?
N8 C19 C20 113.3(2) . . ?
N8 C19 C18 121.6(3) . . ?
C18 C19 C20 125.1(3) . . ?
N17 N16 C37 111.8(3) . . ?
C41 N18 C42 117.9(4) . . ?
N4 C9 C8 116.7(3) . . ?
N4 C9 C10 110.9(3) . . ?
C10 C9 C8 132.4(3) . . ?
C4 C5 H5A 120.9 . . ?
C4 C5 C6 118.3(3) . . ?
C6 C5 H5A 120.9 . . ?
N16 N17 C38 113.3(4) . . ?
C15 C16 H16 120.6 . . ?
C17 C16 C15 118.7(3) . . ?
C17 C16 H16 120.6 . . ?
C19 C18 H18 120.9 . . ?
C17 C18 C19 118.1(3) . . ?
C17 C18 H18 120.9 . . ?
C37 C35 H35 121.0 . . ?
C33 C35 H35 121.0 . . ?
C33 C35 C37 118.0(3) . . ?
C8 C7 H7 121.0 . . ?
C8 C7 C6 118.0(3) . . ?
C6 C7 H7 121.0 . . ?
C3 C2 H2 127.6 . . ?
C1 C2 C3 104.7(3) . . ?
C1 C2 H2 127.6 . . ?
C35 C37 N16 117.8(3) . . ?
C36 C37 N16 123.1(3) . . ?
C36 C37 C35 119.0(3) . . ?
N1 C1 C2 107.7(3) . . ?
N1 C1 H1A 126.1 . . ?
C2 C1 H1A 126.1 . . ?
N10 C22 H22 126.0 . . ?
N10 C22 C21 108.1(3) . . ?
C21 C22 H22 126.0 . . ?
C20 C21 H21 127.6 . . ?
C22 C21 C20 104.8(3) . . ?
C22 C21 H21 127.6 . . ?
C5 C6 H6A 119.9 . . ?
C7 C6 C5 120.2(3) . . ?
C7 C6 H6A 119.9 . . ?
C26 C27 N12 125.1(4) . . ?
C26 C27 C25 119.7(3) . . ?
C25 C27 N12 115.1(3) . . ?
N5 C11 H11 125.9 . . ?
N5 C11 C10 108.1(3) . . ?
C10 C11 H11 125.9 . . ?
N15 C33 C35 123.7(3) . . ?
N15 C33 H33 118.1 . . ?
C35 C33 H33 118.1 . . ?
C29 C28 N13 124.7(3) . . ?
C30 C28 N13 116.3(3) . . ?
C30 C28 C29 119.0(3) . . ?
N14 C31 H31 117.9 . . ?
N14 C31 C29 124.1(4) . . ?
C29 C31 H31 117.9 . . ?
C16 C17 C18 120.4(3) . . ?
C16 C17 H17 119.8 . . ?
C18 C17 H17 119.8 . . ?
C9 C10 H10A 127.8 . . ?
C11 C10 C9 104.4(3) . . ?
C11 C10 H10A 127.8 . . ?
C37 C36 H36 120.9 . . ?
C34 C36 C37 118.2(3) . . ?
C34 C36 H36 120.9 . . ?
C28 C29 C31 117.6(4) . . ?
C28 C29 H29 121.2 . . ?
C31 C29 H29 121.2 . . ?
N14 C32 H32 118.3 . . ?
N14 C32 C30 123.3(4) . . ?
C30 C32 H32 118.3 . . ?
C14 C13 H13 127.5 . . ?
C12 C13 C14 104.9(3) . . ?
C12 C13 H13 127.5 . . ?
C27 C26 H26 121.4 . . ?
C27 C26 C24 117.2(4) . . ?
C24 C26 H26 121.4 . . ?
C28 C30 H30 120.6 . . ?
C32 C30 C28 118.8(4) . . ?
C32 C30 H30 120.6 . . ?
C39 C38 N17 124.1(4) . . ?
C40 C38 N17 115.3(4) . . ?
C40 C38 C39 120.6(4) . . ?
C38 C39 H39 121.1 . . ?
C38 C39 C41 117.7(4) . . ?
C41 C39 H39 121.1 . . ?
C27 C25 H25 120.9 . . ?
C27 C25 C23 118.3(4) . . ?
C23 C25 H25 120.9 . . ?
N18 C41 C39 121.9(4) . . ?
N18 C41 H41 119.1 . . ?
C39 C41 H41 119.1 . . ?
N15 C34 C36 123.8(4) . . ?
N15 C34 H34 118.1 . . ?
C36 C34 H34 118.1 . . ?
N6 C12 C13 107.8(3) . . ?
N6 C12 H12 126.1 . . ?
C13 C12 H12 126.1 . . ?
N11 C23 C25 123.9(4) . . ?
N11 C23 H23 118.1 . . ?
C25 C23 H23 118.1 . . ?
N11 C24 C26 124.2(4) . . ?
N11 C24 H24 117.9 . . ?
C26 C24 H24 117.9 . . ?
N18 C42 H42 117.9 . . ?
N18 C42 C40 124.2(4) . . ?
C40 C42 H42 117.9 . . ?
C38 C40 C42 117.6(5) . . ?
C38 C40 H40 121.2 . . ?
C42 C40 H40 121.2 . . ?
F4 P1 F3 89.92(16) . . ?
F1 P1 F4 177.5(2) . . ?
F1 P1 F3 88.54(16) . . ?
F2 P1 F4 90.2(2) . . ?
F2 P1 F1 91.7(2) . . ?
F2 P1 F3 87.2(2) . . ?
F2 P1 F6 93.4(2) . . ?
F2 P1 F5 178.6(3) . . ?
F6 P1 F4 88.57(17) . . ?
F6 P1 F1 92.95(17) . . ?
F6 P1 F3 178.37(18) . . ?
F5 P1 F4 89.2(2) . . ?
F5 P1 F1 88.9(3) . . ?
F5 P1 F3 91.6(2) . . ?
F5 P1 F6 87.8(3) . . ?
F10A P2 F7A 173.3(5) . . ?
F9A P2 F10A 96.9(4) . . ?
F9A P2 F7A 88.9(4) . . ?
F9A P2 F12A 179.60(11) . . ?
F9A P2 F11A 87.9(4) . . ?
F12A P2 F10A 83.1(4) . . ?
F12A P2 F7A 91.1(4) . . ?
F12A P2 F11A 91.7(4) . . ?
F8A P2 F10A 90.6(3) . . ?
F8A P2 F9A 92.2(5) . . ?
F8A P2 F7A 92.6(4) . . ?
F8A P2 F12A 88.2(5) . . ?
F8A P2 F11A 179.94(14) . . ?
F11A P2 F10A 89.4(3) . . ?
F11A P2 F7A 87.4(4) . . ?
F9B P2 F12B 169.8(5) . . ?
F11B P2 F9B 92.2(5) . . ?
F11B P2 F12B 98.0(4) . . ?
F11B P2 F8B 179.99(3) . . ?
F11B P2 F10B 89.1(3) . . ?
F11B P2 F7B 91.1(3) . . ?
F8B P2 F9B 87.8(5) . . ?
F8B P2 F12B 82.0(4) . . ?
F10B P2 F9B 82.8(3) . . ?
F10B P2 F12B 97.3(3) . . ?
F10B P2 F8B 90.9(3) . . ?
F10B P2 F7B 179.78(17) . . ?
F7B P2 F9B 97.2(3) . . ?
F7B P2 F12B 82.7(3) . . ?
F7B P2 F8B 88.9(3) . . ?

loop_
_geom_bond_atom_site_label_1
_geom_bond_atom_site_label_2
_geom_bond_distance
_geom_bond_site_symmetry_2
_geom_bond_publ_flag
Fe1 N3 2.143(2) . ?
Fe1 N2 2.209(2) . ?
Fe1 N8 2.140(2) . ?
Fe1 N7 2.225(2) . ?
Fe1 N9 2.176(2) . ?
Fe1 N4 2.196(3) . ?
N3 C4 1.342(4) . ?
N3 C8 1.339(4) . ?
N2 N1 1.346(3) . ?
N2 C3 1.340(4) . ?
N8 C15 1.346(4) . ?
N8 C19 1.343(4) . ?
N7 N6 1.345(4) . ?
N7 C14 1.345(4) . ?
N9 N10 1.342(3) . ?
N9 C20 1.343(4) . ?
N1 H1 0.8600 . ?
N1 C1 1.338(4) . ?
N4 N5 1.340(4) . ?
N4 C9 1.342(4) . ?
N10 H10 0.8600 . ?
N10 C22 1.331(4) . ?
N6 H6 0.8600 . ?
N6 C12 1.343(5) . ?
N5 H5 0.8600 . ?
N5 C11 1.335(4) . ?
N15 C33 1.323(5) . ?
N15 C34 1.329(5) . ?
C15 C14 1.460(4) . ?
C15 C16 1.387(4) . ?
N14 C31 1.324(5) . ?
N14 C32 1.330(5) . ?
N13 N12 1.229(4) . ?
N13 C28 1.445(4) . ?
C3 C4 1.462(4) . ?
C3 C2 1.399(4) . ?
C4 C5 1.384(4) . ?
C20 C19 1.463(4) . ?
C20 C21 1.392(4) . ?
N11 C23 1.325(5) . ?
N11 C24 1.332(5) . ?
C8 C9 1.472(4) . ?
C8 C7 1.386(4) . ?
C14 C13 1.395(5) . ?
N12 C27 1.447(4) . ?
C19 C18 1.390(4) . ?
N16 N17 1.206(5) . ?
N16 C37 1.432(4) . ?
N18 C41 1.318(6) . ?
N18 C42 1.328(6) . ?
C9 C10 1.387(5) . ?
C5 H5A 0.9300 . ?
C5 C6 1.389(5) . ?
N17 C38 1.457(5) . ?
C16 H16 0.9300 . ?
C16 C17 1.380(5) . ?
C18 H18 0.9300 . ?
C18 C17 1.381(5) . ?
C35 H35 0.9300 . ?
C35 C37 1.383(5) . ?
C35 C33 1.377(5) . ?
C7 H7 0.9300 . ?
C7 C6 1.387(5) . ?
C2 H2 0.9300 . ?
C2 C1 1.371(5) . ?
C37 C36 1.376(5) . ?
C1 H1A 0.9300 . ?
C22 H22 0.9300 . ?
C22 C21 1.365(5) . ?
C21 H21 0.9300 . ?
C6 H6A 0.9300 . ?
C27 C26 1.375(6) . ?
C27 C25 1.376(6) . ?
C11 H11 0.9300 . ?
C11 C10 1.372(5) . ?
C33 H33 0.9300 . ?
C28 C29 1.380(6) . ?
C28 C30 1.375(5) . ?
C31 H31 0.9300 . ?
C31 C29 1.383(5) . ?
C17 H17 0.9300 . ?
C10 H10A 0.9300 . ?
C36 H36 0.9300 . ?
C36 C34 1.373(5) . ?
C29 H29 0.9300 . ?
C32 H32 0.9300 . ?
C32 C30 1.375(5) . ?
C13 H13 0.9300 . ?
C13 C12 1.363(5) . ?
C26 H26 0.9300 . ?
C26 C24 1.392(5) . ?
C30 H30 0.9300 . ?
C38 C39 1.374(6) . ?
C38 C40 1.347(6) . ?
C39 H39 0.9300 . ?
C39 C41 1.416(6) . ?
C25 H25 0.9300 . ?
C25 C23 1.378(5) . ?
C41 H41 0.9300 . ?
C34 H34 0.9300 . ?
C12 H12 0.9300 . ?
C23 H23 0.9300 . ?
C24 H24 0.9300 . ?
C42 H42 0.9300 . ?
C42 C40 1.380(6) . ?
C40 H40 0.9300 . ?
P1 F4 1.578(3) . ?
P1 F1 1.574(3) . ?
P1 F2 1.548(3) . ?
P1 F3 1.579(3) . ?
P1 F6 1.574(3) . ?
P1 F5 1.562(4) . ?
P2 F10A 1.554(6) . ?
P2 F9A 1.529(4) . ?
P2 F7A 1.558(6) . ?
P2 F12A 1.530(4) . ?
P2 F8A 1.527(4) . ?
P2 F11A 1.534(4) . ?
P2 F9B 1.539(6) . ?
P2 F12B 1.542(6) . ?
P2 F11B 1.531(4) . ?
P2 F8B 1.536(4) . ?
P2 F10B 1.533(4) . ?
P2 F7B 1.534(4) . ?

loop_
_geom_torsion_atom_site_label_1
_geom_torsion_atom_site_label_2
_geom_torsion_atom_site_label_3
_geom_torsion_atom_site_label_4
_geom_torsion
_geom_torsion_site_symmetry_1
_geom_torsion_site_symmetry_2
_geom_torsion_site_symmetry_3
_geom_torsion_site_symmetry_4
_geom_torsion_publ_flag
Fe1 N3 C4 C3 0.5(3) . . . . ?
Fe1 N3 C4 C5 -176.8(2) . . . . ?
Fe1 N3 C8 C9 -1.4(3) . . . . ?
Fe1 N3 C8 C7 176.5(2) . . . . ?
Fe1 N2 N1 C1 -171.9(2) . . . . ?
Fe1 N2 C3 C4 -1.2(3) . . . . ?
Fe1 N2 C3 C2 174.4(2) . . . . ?
Fe1 N8 C15 C14 -2.3(3) . . . . ?
Fe1 N8 C15 C16 179.8(2) . . . . ?
Fe1 N8 C19 C20 -1.0(3) . . . . ?
Fe1 N8 C19 C18 -179.3(2) . . . . ?
Fe1 N7 N6 C12 -170.3(3) . . . . ?
Fe1 N7 C14 C15 -4.5(4) . . . . ?
Fe1 N7 C14 C13 173.6(2) . . . . ?
Fe1 N9 N10 C22 178.3(3) . . . . ?
Fe1 N9 C20 C19 6.2(3) . . . . ?
Fe1 N9 C20 C21 -178.1(2) . . . . ?
Fe1 N4 N5 C11 -167.9(3) . . . . ?
Fe1 N4 C9 C8 -8.9(3) . . . . ?
Fe1 N4 C9 C10 170.6(2) . . . . ?
N3 C4 C5 C6 0.6(5) . . . . ?
N3 C8 C9 N4 6.8(4) . . . . ?
N3 C8 C9 C10 -172.6(3) . . . . ?
N3 C8 C7 C6 0.1(5) . . . . ?
N2 N1 C1 C2 -0.4(4) . . . . ?
N2 C3 C4 N3 0.5(4) . . . . ?
N2 C3 C4 C5 177.8(3) . . . . ?
N2 C3 C2 C1 -0.5(4) . . . . ?
N8 C15 C14 N7 4.5(4) . . . . ?
N8 C15 C14 C13 -173.1(4) . . . . ?
N8 C15 C16 C17 -0.6(5) . . . . ?
N8 C19 C18 C17 -0.3(5) . . . . ?
N7 N6 C12 C13 -0.8(5) . . . . ?
N7 C14 C13 C12 -0.8(4) . . . . ?
N9 N10 C22 C21 -0.4(4) . . . . ?
N9 C20 C19 N8 -3.5(4) . . . . ?
N9 C20 C19 C18 174.8(3) . . . . ?
N9 C20 C21 C22 -1.1(4) . . . . ?
N1 N2 C3 C4 -175.3(3) . . . . ?
N1 N2 C3 C2 0.3(3) . . . . ?
N4 N5 C11 C10 1.1(4) . . . . ?
N4 C9 C10 C11 0.4(4) . . . . ?
N10 N9 C20 C19 -174.9(3) . . . . ?
N10 N9 C20 C21 0.8(4) . . . . ?
N10 C22 C21 C20 0.9(4) . . . . ?
N6 N7 C14 C15 -177.7(3) . . . . ?
N6 N7 C14 C13 0.3(4) . . . . ?
N5 N4 C9 C8 -179.3(3) . . . . ?
N5 N4 C9 C10 0.3(4) . . . . ?
N5 C11 C10 C9 -0.9(4) . . . . ?
C15 N8 C19 C20 179.3(3) . . . . ?
C15 N8 C19 C18 1.0(4) . . . . ?
C15 C14 C13 C12 176.9(4) . . . . ?
C15 C16 C17 C18 1.3(5) . . . . ?
N14 C31 C29 C28 1.4(7) . . . . ?
N14 C32 C30 C28 0.1(6) . . . . ?
N13 N12 C27 C26 17.5(5) . . . . ?
N13 N12 C27 C25 -166.3(3) . . . . ?
N13 C28 C29 C31 177.9(4) . . . . ?
N13 C28 C30 C32 -178.6(3) . . . . ?
C3 N2 N1 C1 0.0(4) . . . . ?
C3 C4 C5 C6 -176.5(3) . . . . ?
C3 C2 C1 N1 0.5(4) . . . . ?
C4 N3 C8 C9 -177.4(3) . . . . ?
C4 N3 C8 C7 0.6(4) . . . . ?
C4 C3 C2 C1 174.2(3) . . . . ?
C4 C5 C6 C7 0.1(5) . . . . ?
C20 N9 N10 C22 -0.3(4) . . . . ?
C20 C19 C18 C17 -178.4(3) . . . . ?
C8 N3 C4 C3 176.5(3) . . . . ?
C8 N3 C4 C5 -0.9(4) . . . . ?
C8 C9 C10 C11 179.8(3) . . . . ?
C8 C7 C6 C5 -0.4(5) . . . . ?
C14 N7 N6 C12 0.3(4) . . . . ?
C14 C15 C16 C17 -178.3(3) . . . . ?
C14 C13 C12 N6 1.0(5) . . . . ?
N12 N13 C28 C29 -25.3(5) . . . . ?
N12 N13 C28 C30 154.7(3) . . . . ?
N12 C27 C26 C24 176.6(4) . . . . ?
N12 C27 C25 C23 -178.3(3) . . . . ?
C19 N8 C15 C14 177.5(3) . . . . ?
C19 N8 C15 C16 -0.5(4) . . . . ?
C19 C20 C21 C22 173.6(3) . . . . ?
C19 C18 C17 C16 -0.8(5) . . . . ?
N16 N17 C38 C39 -24.5(6) . . . . ?
N16 N17 C38 C40 155.3(4) . . . . ?
N16 C37 C36 C34 177.5(4) . . . . ?
N18 C42 C40 C38 -1.6(7) . . . . ?
C9 N4 N5 C11 -0.9(4) . . . . ?
C9 C8 C7 C6 177.8(3) . . . . ?
N17 N16 C37 C35 -149.4(4) . . . . ?
N17 N16 C37 C36 34.1(5) . . . . ?
N17 C38 C39 C41 177.7(4) . . . . ?
N17 C38 C40 C42 -176.8(4) . . . . ?
C16 C15 C14 N7 -177.7(3) . . . . ?
C16 C15 C14 C13 4.7(6) . . . . ?
C35 C37 C36 C34 1.1(6) . . . . ?
C7 C8 C9 N4 -171.0(3) . . . . ?
C7 C8 C9 C10 9.6(6) . . . . ?
C2 C3 C4 N3 -173.9(3) . . . . ?
C2 C3 C4 C5 3.3(5) . . . . ?
C37 N16 N17 C38 -175.0(3) . . . . ?
C37 C35 C33 N15 2.0(5) . . . . ?
C37 C36 C34 N15 1.0(7) . . . . ?
C21 C20 C19 N8 -177.9(3) . . . . ?
C21 C20 C19 C18 0.3(6) . . . . ?
C27 C26 C24 N11 0.7(7) . . . . ?
C27 C25 C23 N11 2.1(6) . . . . ?
C33 N15 C34 C36 -1.5(6) . . . . ?
C33 C35 C37 N16 -179.1(3) . . . . ?
C33 C35 C37 C36 -2.5(5) . . . . ?
C28 N13 N12 C27 -177.8(3) . . . . ?
C31 N14 C32 C30 -0.8(6) . . . . ?
C29 C28 C30 C32 1.4(6) . . . . ?
C32 N14 C31 C29 0.0(6) . . . . ?
C26 C27 C25 C23 -2.0(6) . . . . ?
C30 C28 C29 C31 -2.1(6) . . . . ?
C38 C39 C41 N18 -0.5(6) . . . . ?
C39 C38 C40 C42 3.0(7) . . . . ?
C25 C27 C26 C24 0.7(6) . . . . ?
C41 N18 C42 C40 -0.8(7) . . . . ?
C34 N15 C33 C35 0.0(5) . . . . ?
C23 N11 C24 C26 -0.6(6) . . . . ?
C24 N11 C23 C25 -0.8(6) . . . . ?
C42 N18 C41 C39 1.8(6) . . . . ?
C40 C38 C39 C41 -2.0(6) . . . . ?

loop_
_exptl_oxdiff_crystal_face_indexfrac_h
_exptl_oxdiff_crystal_face_indexfrac_k
_exptl_oxdiff_crystal_face_indexfrac_l
_exptl_oxdiff_crystal_face_x
_exptl_oxdiff_crystal_face_y
_exptl_oxdiff_crystal_face_z
-5.0499 -5.6706 -7.4510 0.9865 -0.1293 0.1004
5.6066 5.2028 6.6506 -0.9915 0.1298 -0.0089
-6.3479 4.8070 8.3446 0.1070 -0.0128 -0.9942
-5.8039 -5.0154 -6.3349 0.9912 -0.1297 -0.0256
4.6300 0.7264 -13.8386 0.0814 0.6274 0.7744
-3.1468 9.4189 -3.4597 0.1064 0.8082 -0.5793
-4.7281 -0.4548 13.7595 -0.0784 -0.6050 -0.7924
3.0789 -9.4193 3.6493 -0.1074 -0.8161 0.5679
0.4421 -7.4592 -11.1533 0.6689 -0.0885 0.7380
4.0310 -6.5847 -10.5405 0.2674 -0.0362 0.9629
6.9765 3.5557 3.9450 -0.9567 0.1249 0.2629
-6.9707 3.9843 7.2427 0.2403 -0.0303 -0.9702
-2.8850 -4.3763 13.7155 -0.1147 -0.8796 -0.4616
-1.6449 9.0606 -7.1778 0.1231 0.9377 -0.3249
-2.8525 9.4078 -4.2650 0.1106 0.8409 -0.5298
